data_7039569
loop_
_publ_author_name
'Bedford, Robin B.'
'Brenner, Peter B.'
'Elorriaga, David'
'Harvey, Jeremy N.'
'Nunn, Joshua'

_publ_section_title
;
 The influence of the ligand chelate effect on iron-amine-catalysed Kumada
 cross-coupling.
;
_journal_issue 40
_journal_name_full 'Dalton transactions (Cambridge, England : 2003)'
_journal_page_first 15811
_journal_page_last 15817
_journal_paper_doi 10.1039/c6dt01823h
_journal_volume 45
_journal_year 2016
_chemical_formula_moiety 'C14 H32 Cl Fe N4, 3(C2 H3 N), Cl'
_chemical_formula_sum 'C20 H41 Cl2 Fe N7'
_chemical_formula_weight 506.35
_chemical_name_systematic 'C14 H32 Cl Fe N4, 3(C2 H3 N), Cl'
_space_group_crystal_system triclinic
_space_group_IT_number 2
_space_group_name_Hall '-P 1'
_space_group_name_H-M_alt 'P -1'
_symmetry_space_group_name_Hall '-P 1'
_symmetry_space_group_name_H-M 'P -1'
_atom_sites_solution_hydrogens geom
_atom_sites_solution_primary iterative
_audit_creation_date 2016-05-04
_audit_creation_method
;
Olex2 1.2
(compiled 2016.02.19 svn.r3266 for OlexSys, GUI svn.r5155)
;
_audit_update_record
;
2016-05-05 deposited with the CCDC.
2016-06-16 downloaded from the CCDC.
;
_cell_angle_alpha 65.49(3)
_cell_angle_beta 81.50(3)
_cell_angle_gamma 81.42(3)
_cell_formula_units_Z 2
_cell_length_a 8.4114(17)
_cell_length_b 13.145(3)
_cell_length_c 13.243(3)
_cell_measurement_reflns_used 8577
_cell_measurement_temperature 100
_cell_measurement_theta_max 66.83
_cell_measurement_theta_min 3.67
_cell_volume 1311.4(6)
_computing_molecular_graphics 'Olex2 (Dolomanov et al., 2009)'
_computing_publication_material 'Olex2 (Dolomanov et al., 2009)'
_computing_structure_refinement 'ShelXL (Sheldrick, 2015)'
_computing_structure_solution 'olex2.solve (Bourhis et al., 2015)'
_diffrn_ambient_temperature 100
_diffrn_detector 'Bruker Pt135 CCD area detector'
_diffrn_detector_type 'CCD area detector'
_diffrn_measured_fraction_theta_full 0.788
_diffrn_measured_fraction_theta_max 0.799
_diffrn_measurement_device 'Bruker Mircostar Rotating anode'
_diffrn_measurement_device_type 'Rotating anode'
_diffrn_measurement_method '\f and \w scans'
_diffrn_radiation_monochromator graphite
_diffrn_radiation_type MoK\a
_diffrn_radiation_wavelength 0.71073
_diffrn_reflns_av_R_equivalents 0.0353
_diffrn_reflns_av_unetI/netI 0.0508
_diffrn_reflns_Laue_measured_fraction_full 0.788
_diffrn_reflns_Laue_measured_fraction_max 0.799
_diffrn_reflns_limit_h_max 9
_diffrn_reflns_limit_h_min -6
_diffrn_reflns_limit_k_max 15
_diffrn_reflns_limit_k_min -15
_diffrn_reflns_limit_l_max 15
_diffrn_reflns_limit_l_min -15
_diffrn_reflns_number 8897
_diffrn_reflns_point_group_measured_fraction_full 0.788
_diffrn_reflns_point_group_measured_fraction_max 0.799
_diffrn_reflns_theta_full 26.000
_diffrn_reflns_theta_max 25.864
_diffrn_reflns_theta_min 1.698
_diffrn_source 'micro-focus rotating anode'
_diffrn_standards_number 0
_exptl_absorpt_coefficient_mu 0.799
_exptl_absorpt_correction_T_max 0.7528
_exptl_absorpt_correction_T_min 0.3777
_exptl_absorpt_correction_type multi-scan
_exptl_absorpt_process_details
;
SADABS-2012/1 (Bruker,2012) was used for absorption correction.
wR2(int) was 0.1286 before and 0.0555 after correction.
The Ratio of minimum to maximum transmission is 0.5017.
The \l/2 correction factor is 0.0015.
;
_exptl_crystal_colour colourless
_exptl_crystal_colour_primary colourless
_exptl_crystal_density_diffrn 1.282
_exptl_crystal_description block
_exptl_crystal_F_000 540
_exptl_crystal_size_max 0.6
_exptl_crystal_size_mid 0.4
_exptl_crystal_size_min 0.4
_refine_diff_density_max 0.608
_refine_diff_density_min -0.490
_refine_diff_density_rms 0.078
_refine_ls_extinction_method none
_refine_ls_goodness_of_fit_ref 1.206
_refine_ls_hydrogen_treatment constr
_refine_ls_matrix_type full
_refine_ls_number_parameters 278
_refine_ls_number_reflns 4071
_refine_ls_number_restraints 0
_refine_ls_restrained_S_all 1.206
_refine_ls_R_factor_all 0.0515
_refine_ls_R_factor_gt 0.0512
_refine_ls_shift/su_max 0.000
_refine_ls_shift/su_mean 0.000
_refine_ls_structure_factor_coef Fsqd
_refine_ls_weighting_details 'w=1/[\s^2^(Fo^2^)+3.2784P] where P=(Fo^2^+2Fc^2^)/3'
_refine_ls_weighting_scheme calc
_refine_ls_wR_factor_gt 0.1238
_refine_ls_wR_factor_ref 0.1240
_reflns_Friedel_coverage 0.000
_reflns_number_gt 4029
_reflns_number_total 4071
_reflns_threshold_expression 'I > 2\s(I)'
_cod_data_source_file c6dt01823h2.cif
_cod_data_source_block 9
_cod_depositor_comments 'Adding full bibliography for 7039568--7039570.cif.'
_cod_original_cell_volume 1311.5(6)
_cod_database_code 7039569
_shelxl_version_number 2013-4
_shelx_space_group_comment
;
The symmetry employed for this shelxl refinement is uniquely defined
by the following loop, which should always be used as a source of
symmetry information in preference to the above space-group names.
They are only intended as comments.
;
_olex2_refinement_description
;
1. Fixed Uiso
 At 1.2 times of:
  All C(H,H) groups
 At 1.5 times of:
  All C(H,H,H) groups
2.a Secondary CH2 refined with riding coordinates:
 C7(H7A,H7B), C42A(H42A,H42B), C41(H41A,H41B), C15(H15A,H15B), C18(H18A,H18B),
 C20(H20A,H20B), C22(H22A,H22B), C23(H23A,H23B), C25(H25A,H25B), C30(H30A,H30B)
2.b Idealised Me refined as rotating group:
 C35(H35A,H35B,H35C), C27(H27A,H27B,H27C), C9(H9A,H9B,H9C), C11(H11A,H11B,
 H11C), C6(H6A,H6B,H6C), C8(H8A,H8B,H8C), C2(H2A,H2B,H2C)
;
_olex2_submission_special_instructions 'No special instructions were received'

loop_
_space_group_symop_operation_xyz
'x, y, z'
'-x, -y, -z'

loop_
_atom_site_label
_atom_site_type_symbol
_atom_site_fract_x
_atom_site_fract_y
_atom_site_fract_z
_atom_site_U_iso_or_equiv
_atom_site_adp_type
_atom_site_occupancy
_atom_site_site_symmetry_order
_atom_site_calc_flag
_atom_site_refinement_flags_posn
Fe1 Fe 0.33964(6) 0.29752(4) 0.32995(4) 0.01747(18) Uani 1 1 d .
Cl2 Cl 0.20006(10) 0.15038(6) 0.41371(6) 0.0175(2) Uani 1 1 d .
N4 N 0.4466(3) 0.2846(2) 0.4830(2) 0.0176(6) Uani 1 1 d .
N5 N 0.2736(3) 0.3531(2) 0.1528(2) 0.0165(6) Uani 1 1 d .
C7 C 0.2716(4) 0.4758(3) 0.0829(3) 0.0179(7) Uani 1 1 d .
H7A H 0.2425 0.4894 0.0083 0.021 Uiso 1 1 calc R
H7B H 0.3830 0.4967 0.0730 0.021 Uiso 1 1 calc R
N8 N 0.5778(3) 0.2320(2) 0.2657(2) 0.0170(6) Uani 1 1 d .
C42A C 0.7381(4) 0.2312(3) 0.4142(3) 0.0252(8) Uani 1 1 d .
H42A H 0.8497 0.2392 0.4233 0.030 Uiso 1 1 calc R
H42B H 0.7177 0.1517 0.4582 0.030 Uiso 1 1 calc R
C41 C 0.3358(5) 0.3735(3) 0.5148(3) 0.0218(7) Uani 1 1 d .
H41A H 0.3896 0.3920 0.5658 0.026 Uiso 1 1 calc R
H41B H 0.2343 0.3412 0.5555 0.026 Uiso 1 1 calc R
N14 N 0.2144(3) 0.4619(2) 0.3311(2) 0.0147(6) Uani 1 1 d .
C15 C 0.2155(4) 0.5648(3) 0.2248(3) 0.0182(7) Uani 1 1 d .
H15A H 0.3276 0.5860 0.2033 0.022 Uiso 1 1 calc R
H15B H 0.1487 0.6267 0.2397 0.022 Uiso 1 1 calc R
C18 C 0.5718(5) 0.2816(3) 0.1421(3) 0.0245(8) Uani 1 1 d .
H18A H 0.6513 0.2372 0.1096 0.029 Uiso 1 1 calc R
H18B H 0.6037 0.3591 0.1109 0.029 Uiso 1 1 calc R
C20 C 0.4071(5) 0.2847(3) 0.1078(3) 0.0240(8) Uani 1 1 d .
H20A H 0.3781 0.2068 0.1350 0.029 Uiso 1 1 calc R
H20B H 0.4124 0.3175 0.0254 0.029 Uiso 1 1 calc R
C22 C 0.6172(4) 0.3070(3) 0.4612(3) 0.0232(8) Uani 1 1 d .
H22A H 0.6541 0.2997 0.5317 0.028 Uiso 1 1 calc R
H22B H 0.6237 0.3862 0.4077 0.028 Uiso 1 1 calc R
C23 C 0.7242(4) 0.2604(3) 0.2922(3) 0.0241(8) Uani 1 1 d .
H23A H 0.7308 0.3422 0.2507 0.029 Uiso 1 1 calc R
H23B H 0.8188 0.2218 0.2640 0.029 Uiso 1 1 calc R
C25 C 0.1558(4) 0.5575(3) 0.1262(3) 0.0182(7) Uani 1 1 d .
H25A H 0.1467 0.6333 0.0652 0.022 Uiso 1 1 calc R
H25B H 0.0469 0.5308 0.1480 0.022 Uiso 1 1 calc R
C30 C 0.2943(4) 0.4824(3) 0.4129(3) 0.0201(7) Uani 1 1 d .
H30A H 0.2220 0.5354 0.4386 0.024 Uiso 1 1 calc R
H30B H 0.3948 0.5180 0.3756 0.024 Uiso 1 1 calc R
Cl1 Cl 0.66584(10) 0.56730(7) 0.20004(7) 0.0231(2) Uani 1 1 d .
C35 C 0.0427(4) 0.4501(3) 0.3704(3) 0.0204(7) Uani 1 1 d .
H35A H -0.0111 0.4379 0.3161 0.031 Uiso 1 1 calc GR
H35B H -0.0080 0.5186 0.3788 0.031 Uiso 1 1 calc GR
H35C H 0.0326 0.3858 0.4425 0.031 Uiso 1 1 calc GR
C27 C 0.5962(4) 0.1068(3) 0.3065(3) 0.0206(7) Uani 1 1 d .
H27A H 0.6000 0.0732 0.3875 0.031 Uiso 1 1 calc GR
H27B H 0.6965 0.0829 0.2708 0.031 Uiso 1 1 calc GR
H27C H 0.5042 0.0824 0.2878 0.031 Uiso 1 1 calc GR
C9 C 0.1166(5) 0.3258(3) 0.1425(3) 0.0263(8) Uani 1 1 d .
H9A H 0.1081 0.2453 0.1852 0.039 Uiso 1 1 calc GR
H9B H 0.1053 0.3452 0.0639 0.039 Uiso 1 1 calc GR
H9C H 0.0309 0.3686 0.1715 0.039 Uiso 1 1 calc GR
C11 C 0.4429(5) 0.1744(3) 0.5788(3) 0.0259(8) Uani 1 1 d .
H11A H 0.3314 0.1547 0.6001 0.039 Uiso 1 1 calc GR
H11B H 0.4856 0.1785 0.6418 0.039 Uiso 1 1 calc GR
H11C H 0.5094 0.1170 0.5579 0.039 Uiso 1 1 calc GR
C43 C 0.0457(4) 0.8599(3) 0.3391(3) 0.0236(8) Uani 1 1 d .
N2 N 0.0334(5) 0.7733(3) 0.3432(3) 0.0364(8) Uani 1 1 d .
C3 C 0.6072(5) 0.0718(3) 0.8737(3) 0.0245(8) Uani 1 1 d .
N21 N 0.5842(5) -0.0014(3) 0.8567(3) 0.0366(8) Uani 1 1 d .
C6 C 0.0614(5) 0.9691(3) 0.3343(3) 0.0264(8) Uani 1 1 d .
H6A H -0.0040 0.9793 0.3977 0.040 Uiso 1 1 calc GR
H6B H 0.0240 1.0268 0.2646 0.040 Uiso 1 1 calc GR
H6C H 0.1749 0.9757 0.3373 0.040 Uiso 1 1 calc GR
C8 C 0.6358(5) 0.1654(3) 0.8949(4) 0.0351(9) Uani 1 1 d .
H8A H 0.7442 0.1874 0.8623 0.053 Uiso 1 1 calc GR
H8B H 0.6275 0.1443 0.9756 0.053 Uiso 1 1 calc GR
H8C H 0.5553 0.2285 0.8615 0.053 Uiso 1 1 calc GR
N1 N 1.0429(5) 0.8864(3) -0.0633(3) 0.0435(9) Uani 1 1 d .
C1 C 0.9482(5) 0.8617(3) 0.0105(3) 0.0301(9) Uani 1 1 d .
C2 C 0.8313(5) 0.8296(4) 0.1052(4) 0.0347(9) Uani 1 1 d .
H2A H 0.7417 0.8890 0.0935 0.052 Uiso 1 1 calc GR
H2B H 0.8817 0.8182 0.1718 0.052 Uiso 1 1 calc GR
H2C H 0.7904 0.7596 0.1154 0.052 Uiso 1 1 calc GR

loop_
_atom_site_aniso_label
_atom_site_aniso_U_11
_atom_site_aniso_U_22
_atom_site_aniso_U_33
_atom_site_aniso_U_23
_atom_site_aniso_U_13
_atom_site_aniso_U_12
Fe1 0.0214(3) 0.0130(3) 0.0173(3) -0.00470(19) -0.00107(19) -0.00467(18)
Cl2 0.0232(4) 0.0124(4) 0.0160(4) -0.0031(3) 0.0007(3) -0.0098(3)
N4 0.0251(15) 0.0113(13) 0.0166(13) -0.0025(11) -0.0090(11) -0.0046(11)
N5 0.0270(15) 0.0103(13) 0.0113(12) -0.0017(10) -0.0025(11) -0.0058(11)
C7 0.0280(18) 0.0101(15) 0.0123(14) 0.0000(12) -0.0036(13) -0.0041(13)
N8 0.0201(14) 0.0082(13) 0.0179(13) -0.0008(11) 0.0019(11) -0.0037(10)
C42A 0.0193(18) 0.0157(17) 0.040(2) -0.0072(15) -0.0116(16) -0.0018(13)
C41 0.0316(19) 0.0213(18) 0.0181(16) -0.0115(14) -0.0054(14) -0.0054(14)
N14 0.0189(14) 0.0107(13) 0.0153(13) -0.0054(11) -0.0044(11) -0.0007(10)
C15 0.0237(17) 0.0090(15) 0.0186(16) -0.0025(13) -0.0018(14) -0.0015(13)
C18 0.031(2) 0.0160(17) 0.0178(16) -0.0029(14) 0.0071(15) 0.0024(14)
C20 0.043(2) 0.0133(16) 0.0148(15) -0.0060(13) -0.0029(15) 0.0021(15)
C22 0.0248(18) 0.0166(17) 0.0282(18) -0.0046(14) -0.0124(15) -0.0050(14)
C23 0.0185(17) 0.0133(16) 0.036(2) -0.0059(15) 0.0030(15) -0.0043(13)
C25 0.0230(17) 0.0099(15) 0.0165(15) 0.0005(12) -0.0037(13) -0.0017(13)
C30 0.0286(19) 0.0166(17) 0.0208(16) -0.0119(14) -0.0070(14) -0.0013(14)
Cl1 0.0288(5) 0.0160(4) 0.0200(4) -0.0021(3) -0.0046(3) -0.0021(3)
C35 0.0206(17) 0.0182(17) 0.0205(16) -0.0071(14) 0.0009(14) -0.0013(13)
C27 0.0253(18) 0.0082(16) 0.0244(17) -0.0030(13) -0.0028(14) 0.0001(13)
C9 0.037(2) 0.0217(18) 0.0219(17) -0.0039(14) -0.0124(16) -0.0120(15)
C11 0.039(2) 0.0179(18) 0.0161(16) 0.0024(14) -0.0108(15) -0.0076(15)
C43 0.0279(19) 0.024(2) 0.0198(17) -0.0096(14) -0.0043(14) 0.0005(15)
N2 0.052(2) 0.029(2) 0.0333(18) -0.0181(15) -0.0051(16) -0.0027(16)
C3 0.030(2) 0.0197(19) 0.0204(17) -0.0050(14) -0.0047(15) 0.0005(15)
N21 0.055(2) 0.0239(18) 0.0351(18) -0.0148(15) -0.0109(17) -0.0018(16)
C6 0.032(2) 0.0210(18) 0.0266(18) -0.0088(15) -0.0024(16) -0.0057(15)
C8 0.043(2) 0.024(2) 0.045(2) -0.0196(18) -0.0039(19) -0.0066(17)
N1 0.044(2) 0.044(2) 0.038(2) -0.0133(17) -0.0043(19) 0.0014(18)
C1 0.036(2) 0.0236(19) 0.033(2) -0.0126(17) -0.017(2) 0.0066(17)
C2 0.031(2) 0.031(2) 0.038(2) -0.0100(18) -0.0068(18) -0.0017(17)

loop_
_atom_type_symbol
_atom_type_description
_atom_type_scat_dispersion_real
_atom_type_scat_dispersion_imag
_atom_type_scat_source
C C 0.0033 0.0016 'International Tables Vol C Tables 4.2.6.8 and 6.1.1.4'
H H 0.0000 0.0000 'International Tables Vol C Tables 4.2.6.8 and 6.1.1.4'
Cl Cl 0.1484 0.1585 'International Tables Vol C Tables 4.2.6.8 and 6.1.1.4'
Fe Fe 0.3463 0.8444 'International Tables Vol C Tables 4.2.6.8 and 6.1.1.4'
N N 0.0061 0.0033 'International Tables Vol C Tables 4.2.6.8 and 6.1.1.4'

loop_
_geom_angle_atom_site_label_1
_geom_angle_atom_site_label_2
_geom_angle_atom_site_label_3
_geom_angle
Cl2 Fe1 N4 97.09(8)
Cl2 Fe1 N5 99.12(8)
Cl2 Fe1 N8 105.13(8)
Cl2 Fe1 N14 116.07(8)
N4 Fe1 N5 163.79(10)
N8 Fe1 N4 91.32(11)
N8 Fe1 N5 84.42(11)
N8 Fe1 N14 138.81(10)
N14 Fe1 N4 84.05(10)
N14 Fe1 N5 88.88(10)
C41 N4 Fe1 101.98(18)
C22 N4 Fe1 113.3(2)
C22 N4 C41 112.4(3)
C22 N4 C11 104.7(3)
C11 N4 Fe1 115.6(2)
C11 N4 C41 109.1(3)
C7 N5 Fe1 115.36(19)
C7 N5 C20 111.8(2)
C20 N5 Fe1 100.98(19)
C9 N5 Fe1 115.9(2)
C9 N5 C7 103.9(3)
C9 N5 C20 109.0(3)
N5 C7 H7A 107.9
N5 C7 H7B 107.9
N5 C7 C25 117.7(3)
H7A C7 H7B 107.2
C25 C7 H7A 107.9
C25 C7 H7B 107.9
C18 N8 Fe1 103.9(2)
C23 N8 Fe1 116.9(2)
C23 N8 C18 109.6(3)
C23 N8 C27 105.3(3)
C27 N8 Fe1 112.4(2)
C27 N8 C18 108.6(3)
H42A C42A H42B 107.8
C22 C42A H42A 109.0
C22 C42A H42B 109.0
C23 C42A H42A 109.0
C23 C42A H42B 109.0
C23 C42A C22 112.7(3)
N4 C41 H41A 109.0
N4 C41 H41B 109.0
N4 C41 C30 113.0(3)
H41A C41 H41B 107.8
C30 C41 H41A 109.0
C30 C41 H41B 109.0
C15 N14 Fe1 119.2(2)
C30 N14 Fe1 104.97(19)
C30 N14 C15 108.5(2)
C35 N14 Fe1 109.96(19)
C35 N14 C15 104.9(2)
C35 N14 C30 109.1(3)
N14 C15 H15A 108.0
N14 C15 H15B 108.0
N14 C15 C25 117.1(3)
H15A C15 H15B 107.3
C25 C15 H15A 108.0
C25 C15 H15B 108.0
N8 C18 H18A 108.9
N8 C18 H18B 108.9
N8 C18 C20 113.3(3)
H18A C18 H18B 107.7
C20 C18 H18A 108.9
C20 C18 H18B 108.9
N5 C20 H20A 108.9
N5 C20 H20B 108.9
C18 C20 N5 113.4(3)
C18 C20 H20A 108.9
C18 C20 H20B 108.9
H20A C20 H20B 107.7
N4 C22 C42A 117.0(3)
N4 C22 H22A 108.0
N4 C22 H22B 108.0
C42A C22 H22A 108.0
C42A C22 H22B 108.0
H22A C22 H22B 107.3
N8 C23 C42A 116.7(3)
N8 C23 H23A 108.1
N8 C23 H23B 108.1
C42A C23 H23A 108.1
C42A C23 H23B 108.1
H23A C23 H23B 107.3
C7 C25 H25A 109.2
C7 C25 H25B 109.2
C15 C25 C7 112.0(3)
C15 C25 H25A 109.2
C15 C25 H25B 109.2
H25A C25 H25B 107.9
C41 C30 H30A 109.1
C41 C30 H30B 109.1
N14 C30 C41 112.6(3)
N14 C30 H30A 109.1
N14 C30 H30B 109.1
H30A C30 H30B 107.8
N14 C35 H35A 109.5
N14 C35 H35B 109.5
N14 C35 H35C 109.5
H35A C35 H35B 109.5
H35A C35 H35C 109.5
H35B C35 H35C 109.5
N8 C27 H27A 109.5
N8 C27 H27B 109.5
N8 C27 H27C 109.5
H27A C27 H27B 109.5
H27A C27 H27C 109.5
H27B C27 H27C 109.5
N5 C9 H9A 109.5
N5 C9 H9B 109.5
N5 C9 H9C 109.5
H9A C9 H9B 109.5
H9A C9 H9C 109.5
H9B C9 H9C 109.5
N4 C11 H11A 109.5
N4 C11 H11B 109.5
N4 C11 H11C 109.5
H11A C11 H11B 109.5
H11A C11 H11C 109.5
H11B C11 H11C 109.5
N2 C43 C6 179.8(4)
N21 C3 C8 179.7(5)
C43 C6 H6A 109.5
C43 C6 H6B 109.5
C43 C6 H6C 109.5
H6A C6 H6B 109.5
H6A C6 H6C 109.5
H6B C6 H6C 109.5
C3 C8 H8A 109.5
C3 C8 H8B 109.5
C3 C8 H8C 109.5
H8A C8 H8B 109.5
H8A C8 H8C 109.5
H8B C8 H8C 109.5
N1 C1 C2 178.8(4)
C1 C2 H2A 109.5
C1 C2 H2B 109.5
C1 C2 H2C 109.5
H2A C2 H2B 109.5
H2A C2 H2C 109.5
H2B C2 H2C 109.5

loop_
_geom_bond_atom_site_label_1
_geom_bond_atom_site_label_2
_geom_bond_distance
Fe1 Cl2 2.2050(12)
Fe1 N4 2.270(3)
Fe1 N5 2.279(3)
Fe1 N8 2.251(3)
Fe1 N14 2.263(3)
N4 C41 1.543(5)
N4 C22 1.471(4)
N4 C11 1.479(4)
N5 C7 1.489(4)
N5 C20 1.539(5)
N5 C9 1.458(5)
C7 H7A 0.9900
C7 H7B 0.9900
C7 C25 1.569(5)
N8 C18 1.496(4)
N8 C23 1.466(5)
N8 C27 1.495(4)
C42A H42A 0.9900
C42A H42B 0.9900
C42A C22 1.562(6)
C42A C23 1.517(6)
C41 H41A 0.9900
C41 H41B 0.9900
C41 C30 1.543(5)
N14 C15 1.494(4)
N14 C30 1.486(4)
N14 C35 1.469(4)
C15 H15A 0.9900
C15 H15B 0.9900
C15 C25 1.509(5)
C18 H18A 0.9900
C18 H18B 0.9900
C18 C20 1.510(6)
C20 H20A 0.9900
C20 H20B 0.9900
C22 H22A 0.9900
C22 H22B 0.9900
C23 H23A 0.9900
C23 H23B 0.9900
C25 H25A 0.9900
C25 H25B 0.9900
C30 H30A 0.9900
C30 H30B 0.9900
C35 H35A 0.9800
C35 H35B 0.9800
C35 H35C 0.9800
C27 H27A 0.9800
C27 H27B 0.9800
C27 H27C 0.9800
C9 H9A 0.9800
C9 H9B 0.9800
C9 H9C 0.9800
C11 H11A 0.9800
C11 H11B 0.9800
C11 H11C 0.9800
C43 N2 1.137(5)
C43 C6 1.435(5)
C3 N21 1.124(5)
C3 C8 1.430(6)
C6 H6A 0.9800
C6 H6B 0.9800
C6 H6C 0.9800
C8 H8A 0.9800
C8 H8B 0.9800
C8 H8C 0.9800
N1 C1 1.131(6)
C1 C2 1.428(6)
C2 H2A 0.9800
C2 H2B 0.9800
C2 H2C 0.9800

loop_
_geom_torsion_atom_site_label_1
_geom_torsion_atom_site_label_2
_geom_torsion_atom_site_label_3
_geom_torsion_atom_site_label_4
_geom_torsion
Fe1 N4 C41 C30 -41.5(3)
Fe1 N4 C22 C42A -57.8(3)
Fe1 N5 C7 C25 -58.2(3)
Fe1 N5 C20 C18 -41.8(3)
Fe1 N8 C18 C20 -38.6(3)
Fe1 N8 C23 C42A 53.8(3)
Fe1 N14 C15 C25 53.7(4)
Fe1 N14 C30 C41 -37.9(3)
N4 C41 C30 N14 58.0(4)
N5 C7 C25 C15 72.2(4)
C7 N5 C20 C18 81.4(3)
N8 C18 C20 N5 59.3(4)
C41 N4 C22 C42A -172.8(3)
N14 C15 C25 C7 -67.5(4)
C15 N14 C30 C41 -166.4(3)
C18 N8 C23 C42A 171.5(3)
C20 N5 C7 C25 -172.9(3)
C22 N4 C41 C30 80.1(3)
C22 C42A C23 N8 -70.5(4)
C23 N8 C18 C20 -164.2(3)
C23 C42A C22 N4 74.7(4)
C30 N14 C15 C25 173.6(3)
C35 N14 C15 C25 -69.9(3)
C35 N14 C30 C41 79.9(3)
C27 N8 C18 C20 81.2(3)
C27 N8 C23 C42A -71.8(4)
C9 N5 C7 C25 69.8(3)
C9 N5 C20 C18 -164.3(3)
C11 N4 C41 C30 -164.3(3)
C11 N4 C22 C42A 68.9(4)
